data_7248921
loop_
_publ_author_name
'Yang, Shun-Yi'
'Zhang, Qian'
'Zhang, Yang-Lu'
'Tan, Tie-Shen'
'Zhu, Junlun'
'Yang, Xiaodong'
'Shi, Le'
'Yang, Jiong'
'Shao, Dong'

_publ_section_title
;
 Highly proton-conducting lanthanide metal--organic frameworks featuring
 highly oxygenated ligands with slow magnetic relaxation or magnetocaloric
 effect
;
_journal_issue 31
_journal_name_full CrystEngComm
_journal_page_first 4181
_journal_page_last 4189
_journal_paper_doi 10.1039/D4CE00501E
_journal_volume 26
_journal_year 2024
_chemical_formula_moiety 'C12 H12 O12 Tb'
_chemical_formula_sum 'C12 H12 O12 Tb'
_chemical_formula_weight 507.14
_space_group_crystal_system triclinic
_space_group_IT_number 2
_space_group_name_Hall '-P 1'
_space_group_name_H-M_alt 'P -1'
_atom_sites_solution_hydrogens mixed
_atom_sites_solution_primary iterative
_audit_creation_date 2024-01-17
_audit_creation_method
;
Olex2 1.5
(compiled 2023.08.24 svn.re1ec1418 for OlexSys, GUI svn.r6817)
;
_audit_update_record
;
2024-01-17 deposited with the CCDC.	2024-07-02 downloaded from the CCDC.
;
_cell_angle_alpha 85.893(5)
_cell_angle_beta 76.937(5)
_cell_angle_gamma 63.663(5)
_cell_formula_units_Z 2
_cell_length_a 10.3636(17)
_cell_length_b 11.0274(16)
_cell_length_c 11.1750(17)
_cell_measurement_reflns_used 9891
_cell_measurement_temperature 304.00
_cell_measurement_theta_max 27.53
_cell_measurement_theta_min 2.67
_cell_volume 1114.3(3)
_computing_molecular_graphics 'Olex2 1.5 (Dolomanov et al., 2009)'
_computing_publication_material 'Olex2 1.5 (Dolomanov et al., 2009)'
_computing_structure_refinement 'XL  (Sheldrick, 2008)'
_computing_structure_solution 'olex2.solve 1.5 (Bourhis et al., 2015)'
_diffrn_ambient_temperature 304.00
_diffrn_measured_fraction_theta_full 0.992
_diffrn_measured_fraction_theta_max 0.989
_diffrn_measurement_device_type 'Bruker APEX-II CCD'
_diffrn_measurement_method '\f and \w scans'
_diffrn_radiation_type MoK\a
_diffrn_radiation_wavelength 0.71073
_diffrn_reflns_av_R_equivalents 0.0498
_diffrn_reflns_av_unetI/netI 0.0283
_diffrn_reflns_Laue_measured_fraction_full 0.992
_diffrn_reflns_Laue_measured_fraction_max 0.989
_diffrn_reflns_limit_h_max 13
_diffrn_reflns_limit_h_min -13
_diffrn_reflns_limit_k_max 14
_diffrn_reflns_limit_k_min -14
_diffrn_reflns_limit_l_max 14
_diffrn_reflns_limit_l_min -14
_diffrn_reflns_number 32186
_diffrn_reflns_point_group_measured_fraction_full 0.992
_diffrn_reflns_point_group_measured_fraction_max 0.989
_diffrn_reflns_theta_full 25.242
_diffrn_reflns_theta_max 27.537
_diffrn_reflns_theta_min 2.062
_diffrn_standards_number 0
_exptl_absorpt_coefficient_mu 3.219
_exptl_absorpt_correction_T_max 0.761
_exptl_absorpt_correction_T_min 0.240
_exptl_absorpt_correction_type multi-scan
_exptl_crystal_colour yellow
_exptl_crystal_colour_primary yellow
_exptl_crystal_density_diffrn 1.511
_exptl_crystal_description block
_exptl_crystal_F_000 490
_exptl_crystal_size_max 0.36
_exptl_crystal_size_mid 0.19
_exptl_crystal_size_min 0.14
_refine_diff_density_max 0.670
_refine_diff_density_min -0.721
_refine_diff_density_rms 0.084
_refine_ls_extinction_method none
_refine_ls_goodness_of_fit_ref 1.084
_refine_ls_hydrogen_treatment constr
_refine_ls_matrix_type full
_refine_ls_number_parameters 238
_refine_ls_number_reflns 5091
_refine_ls_number_restraints 3
_refine_ls_restrained_S_all 1.084
_refine_ls_R_factor_all 0.0204
_refine_ls_R_factor_gt 0.0184
_refine_ls_shift/su_max 0.002
_refine_ls_shift/su_mean 0.000
_refine_ls_structure_factor_coef Fsqd
_refine_ls_weighting_details 'w=1/[\s^2^(Fo^2^)+(0.0179P)^2^+0.5155P] where P=(Fo^2^+2Fc^2^)/3'
_refine_ls_weighting_scheme calc
_refine_ls_wR_factor_gt 0.0443
_refine_ls_wR_factor_ref 0.0448
_reflns_Friedel_coverage 0.000
_reflns_number_gt 4776
_reflns_number_total 5091
_reflns_threshold_expression 'I > 2\s(I)'
_cod_data_source_file d4ce00501e2.cif
_cod_data_source_block Tb
_cod_depositor_comments 'Adding full bibliography for 7248921--7248922.cif.'
_cod_database_code 7248921
_shelx_shelxl_version_number 2017/1
_shelx_space_group_comment
;
The symmetry employed for this shelxl refinement is uniquely defined
by the following loop, which should always be used as a source of
symmetry information in preference to the above space-group names.
They are only intended as comments.
;
_shelx_estimated_absorpt_t_max 0.661
_shelx_estimated_absorpt_t_min 0.390
_olex2_refinement_description
;
1. Fixed Uiso
 At 1.2 times of:
  All C(H) groups
 At 1.5 times of:
  All O(H) groups, All O(H,H) groups
2. Restrained distances
 Tb1-H7A \\sim Tb1-H7B
 with sigma of 0.02
 Tb1-H9A \\sim Tb1-H9B
 with sigma of 0.02
 Tb1-H12A \\sim Tb1-H12B
 with sigma of 0.02
3.a Free rotating group:
 O7(H7A,H7B), O9(H9A,H9B), O12(H12A,H12B)
3.b Aromatic/amide H refined with riding coordinates:
 C2(H2A), C3(H3), C5(H5A)
3.c Idealised tetrahedral OH refined as rotating group:
 O2(H2), O5(H5), O18(H18)
;
_smtbx_masks_void_probe_radius 1.2
_smtbx_masks_void_truncation_radius 1.2
_olex2_submission_special_instructions 'No special instructions were received'

loop_
_space_group_symop_operation_xyz
'x, y, z'
'-x, -y, -z'

loop_
_atom_site_label
_atom_site_type_symbol
_atom_site_fract_x
_atom_site_fract_y
_atom_site_fract_z
_atom_site_U_iso_or_equiv
_atom_site_adp_type
_atom_site_occupancy
_atom_site_site_symmetry_order
_atom_site_calc_flag
_atom_site_refinement_flags_posn
_atom_site_refinement_flags_adp
_atom_site_refinement_flags_occupancy
_atom_site_disorder_assembly
_atom_site_disorder_group
Tb1 Tb 0.53580(2) 0.50509(2) 0.29515(2) 0.01690(4) Uani 1 1 d D . . . .
O1 O 0.4566(2) 0.32745(17) 0.59400(15) 0.0294(4) Uani 1 1 d . . . . .
O2 O 1.0242(3) -0.1645(3) -0.1864(3) 0.0846(11) Uani 1 1 d . . . . .
H2 H 1.106110 -0.229189 -0.201188 0.127 Uiso 1 1 calc R U . . .
O4 O 0.23116(18) 0.59162(18) 0.64414(15) 0.0280(4) Uani 1 1 d . . . . .
O5 O 0.4317(5) -0.0987(3) 0.72616(19) 0.0928(12) Uani 1 1 d . . . . .
H5 H 0.451002 -0.178921 0.720369 0.139 Uiso 1 1 calc R U . . .
O6 O 0.5327(2) 0.30778(18) 0.38984(16) 0.0327(4) Uani 1 1 d . . . . .
O7 O 0.3718(3) 0.7199(2) 0.22891(18) 0.0523(6) Uani 1 1 d G . . . .
H7A H 0.355541 0.736783 0.156928 0.078 Uiso 1 1 d DG U . . .
H7B H 0.302104 0.785972 0.273511 0.078 Uiso 1 1 d DG U . . .
O8 O 0.31891(18) 0.57367(19) 0.44232(16) 0.0308(4) Uani 1 1 d . . . . .
O9 O 0.6813(3) 0.5726(2) 0.13277(19) 0.0492(6) Uani 1 1 d G . . . .
H9A H 0.678714 0.650619 0.121710 0.074 Uiso 1 1 d DG U . . .
H9B H 0.751457 0.522672 0.075816 0.074 Uiso 1 1 d DG U . . .
O10 O 0.70946(18) 0.30960(17) 0.16409(14) 0.0273(4) Uani 1 1 d . . . . .
O12 O 0.4093(2) 0.4626(2) 0.16076(17) 0.0384(5) Uani 1 1 d G . . . .
H12A H 0.460033 0.410118 0.098130 0.058 Uiso 1 1 d DG U . . .
H12B H 0.336387 0.524361 0.135991 0.058 Uiso 1 1 d DG U . . .
O14 O 0.6237(2) 0.2651(2) 0.01656(18) 0.0479(6) Uani 1 1 d . . . . .
C1 C 0.1073(3) 0.5359(3) 0.5187(2) 0.0266(5) Uani 1 1 d . . . . .
C2 C 0.4645(4) 0.0738(3) 0.6062(2) 0.0407(7) Uani 1 1 d . . . . .
H2A H 0.440872 0.123181 0.678534 0.049 Uiso 1 1 calc R U . . .
C3 C 0.8846(3) 0.0284(3) -0.0553(3) 0.0409(7) Uani 1 1 d . . . . .
H3 H 0.806273 0.047163 -0.092393 0.049 Uiso 1 1 calc R U . . .
C4 C 0.4981(3) 0.1276(2) 0.4955(2) 0.0268(5) Uani 1 1 d . . . . .
C5 C 0.1081(3) 0.4995(3) 0.4021(2) 0.0390(7) Uani 1 1 d . . . . .
H5A H 0.181488 0.498635 0.336008 0.047 Uiso 1 1 calc R U . . .
C6 C 0.4952(3) 0.2640(2) 0.4941(2) 0.0241(5) Uani 1 1 d . . . . .
C7 C 0.0017(3) 0.4646(3) 0.3826(2) 0.0387(7) Uani 1 1 d . . . . .
O18 O 0.0091(3) 0.4304(4) 0.26560(18) 0.0802(11) Uani 1 1 d . . . . .
H18 H -0.062290 0.416920 0.264134 0.120 Uiso 1 1 calc R U . . .
C9 C 0.4650(4) -0.0527(3) 0.6125(2) 0.0410(7) Uani 1 1 d . . . . .
C10 C 0.7234(3) 0.2384(2) 0.0737(2) 0.0266(5) Uani 1 1 d . . . . .
C11 C 1.0158(3) -0.0854(3) -0.0936(3) 0.0382(7) Uani 1 1 d . . . . .
C12 C 0.2272(2) 0.5706(2) 0.5347(2) 0.0236(5) Uani 1 1 d . . . . .
C13 C 0.8670(3) 0.1154(2) 0.0371(2) 0.0261(5) Uani 1 1 d . . . . .

loop_
_atom_site_aniso_label
_atom_site_aniso_U_11
_atom_site_aniso_U_22
_atom_site_aniso_U_33
_atom_site_aniso_U_23
_atom_site_aniso_U_13
_atom_site_aniso_U_12
Tb1 0.02014(6) 0.01473(6) 0.01568(5) -0.00122(4) -0.00241(4) -0.00800(4)
O1 0.0439(10) 0.0210(9) 0.0282(8) -0.0055(7) -0.0033(8) -0.0199(8)
O2 0.0500(14) 0.0700(19) 0.104(2) -0.0708(17) -0.0460(15) 0.0244(13)
O4 0.0239(8) 0.0337(10) 0.0282(8) -0.0078(7) -0.0074(7) -0.0121(8)
O5 0.217(4) 0.0623(18) 0.0231(10) -0.0040(11) 0.0131(15) -0.100(2)
O6 0.0514(12) 0.0223(9) 0.0292(9) 0.0017(7) 0.0000(8) -0.0247(9)
O7 0.0690(15) 0.0306(12) 0.0292(10) 0.0008(9) -0.0165(10) 0.0056(10)
O8 0.0217(8) 0.0393(11) 0.0327(9) -0.0055(8) 0.0013(7) -0.0167(8)
O9 0.0651(15) 0.0395(12) 0.0358(11) 0.0016(9) 0.0147(10) -0.0287(12)
O10 0.0268(9) 0.0227(9) 0.0241(8) -0.0094(7) -0.0053(7) -0.0023(7)
O12 0.0273(10) 0.0437(12) 0.0348(10) -0.0156(9) -0.0108(8) -0.0030(9)
O14 0.0375(11) 0.0453(13) 0.0399(11) -0.0216(10) -0.0216(9) 0.0100(9)
C1 0.0245(12) 0.0398(15) 0.0221(11) -0.0019(10) -0.0043(9) -0.0200(11)
C2 0.077(2) 0.0294(15) 0.0211(11) -0.0069(11) 0.0037(12) -0.0338(15)
C3 0.0330(14) 0.0359(16) 0.0431(15) -0.0172(13) -0.0205(12) 0.0025(12)
C4 0.0427(14) 0.0178(12) 0.0238(11) -0.0028(9) -0.0016(10) -0.0190(11)
C5 0.0363(15) 0.073(2) 0.0213(12) -0.0076(13) 0.0018(10) -0.0379(15)
C6 0.0308(12) 0.0167(11) 0.0276(11) -0.0006(9) -0.0035(10) -0.0138(10)
C7 0.0382(15) 0.071(2) 0.0203(11) -0.0091(12) -0.0011(10) -0.0364(16)
O18 0.0843(19) 0.183(3) 0.0229(10) -0.0246(14) 0.0082(11) -0.107(2)
C9 0.080(2) 0.0294(15) 0.0212(11) -0.0007(11) 0.0013(13) -0.0365(15)
C10 0.0274(12) 0.0234(12) 0.0220(11) -0.0024(9) -0.0066(9) -0.0041(10)
C11 0.0339(14) 0.0305(15) 0.0397(14) -0.0194(12) -0.0152(12) 0.0015(12)
C12 0.0193(11) 0.0246(12) 0.0269(11) -0.0050(9) -0.0037(9) -0.0093(9)
C13 0.0265(12) 0.0205(12) 0.0235(11) -0.0056(9) -0.0066(9) -0.0021(10)

loop_
_atom_type_symbol
_atom_type_description
_atom_type_scat_dispersion_real
_atom_type_scat_dispersion_imag
_atom_type_scat_source
C C 0.0033 0.0016 'International Tables Vol C Tables 4.2.6.8 and 6.1.1.4'
H H 0.0000 0.0000 'International Tables Vol C Tables 4.2.6.8 and 6.1.1.4'
O O 0.0106 0.0060 'International Tables Vol C Tables 4.2.6.8 and 6.1.1.4'
Tb Tb -0.1723 4.1537 'International Tables Vol C Tables 4.2.6.8 and 6.1.1.4'

loop_
_geom_angle_atom_site_label_1
_geom_angle_atom_site_label_2
_geom_angle_atom_site_label_3
_geom_angle
_geom_angle_site_symmetry_1
_geom_angle_site_symmetry_3
_geom_angle_publ_flag
O1 Tb1 O4 72.52(6) 2_666 2_666 ?
O1 Tb1 O6 121.20(6) 2_666 . ?
O1 Tb1 O7 73.06(7) 2_666 . ?
O1 Tb1 O9 82.55(7) 2_666 . ?
O1 Tb1 O10 137.47(6) 2_666 . ?
O1 Tb1 O12 144.57(7) 2_666 . ?
O4 Tb1 O7 137.74(8) 2_666 . ?
O4 Tb1 O10 70.15(5) 2_666 . ?
O6 Tb1 O4 79.53(6) . 2_666 ?
O6 Tb1 O7 140.49(8) . . ?
O6 Tb1 O9 140.46(7) . . ?
O6 Tb1 O10 70.74(6) . . ?
O6 Tb1 O12 83.49(7) . . ?
O7 Tb1 O10 126.19(6) . . ?
O8 Tb1 O1 77.94(6) . 2_666 ?
O8 Tb1 O4 120.07(6) . 2_666 ?
O8 Tb1 O6 73.18(7) . . ?
O8 Tb1 O7 74.93(8) . . ?
O8 Tb1 O9 146.23(7) . . ?
O8 Tb1 O10 139.59(6) . . ?
O8 Tb1 O12 87.00(6) . . ?
O9 Tb1 O4 78.78(8) . 2_666 ?
O9 Tb1 O7 73.13(9) . . ?
O9 Tb1 O10 70.93(7) . . ?
O9 Tb1 O12 93.42(8) . . ?
O12 Tb1 O4 141.36(6) . 2_666 ?
O12 Tb1 O7 72.10(8) . . ?
O12 Tb1 O10 71.53(6) . . ?
C6 O1 Tb1 147.51(15) . 2_666 ?
C11 O2 H2 109.5 . . ?
C12 O4 Tb1 119.38(15) . 2_666 ?
C9 O5 H5 109.5 . . ?
C6 O6 Tb1 141.65(15) . . ?
Tb1 O7 H7A 125.8 . . ?
Tb1 O7 H7B 127.7 . . ?
H7A O7 H7B 104.5 . . ?
C12 O8 Tb1 159.84(18) . . ?
Tb1 O9 H9A 127.8 . . ?
Tb1 O9 H9B 127.6 . . ?
H9A O9 H9B 104.5 . . ?
C10 O10 Tb1 142.98(15) . . ?
Tb1 O12 H12A 118.6 . . ?
Tb1 O12 H12B 123.5 . . ?
H12A O12 H12B 104.5 . . ?
C5 C1 C7 119.1(2) . 2_566 ?
C5 C1 C12 118.8(2) . . ?
C7 C1 C12 122.1(2) 2_566 . ?
C4 C2 H2A 119.3 . . ?
C4 C2 C9 121.5(2) . . ?
C9 C2 H2A 119.3 . . ?
C11 C3 H3 119.2 . . ?
C11 C3 C13 121.6(2) . . ?
C13 C3 H3 119.2 . . ?
C2 C4 C6 119.2(2) . . ?
C2 C4 C9 119.1(2) . 2_656 ?
C9 C4 C6 121.7(2) 2_656 . ?
C1 C5 H5A 119.4 . . ?
C7 C5 C1 121.1(2) . . ?
C7 C5 H5A 119.4 . . ?
O1 C6 O6 124.5(2) . . ?
O1 C6 C4 118.4(2) . . ?
O6 C6 C4 117.2(2) . . ?
C5 C7 C1 119.8(2) . 2_566 ?
O18 C7 C1 122.3(2) . 2_566 ?
O18 C7 C5 117.9(2) . . ?
C7 O18 H18 109.5 . . ?
O5 C9 C2 117.5(2) . . ?
O5 C9 C4 123.0(2) . 2_656 ?
C2 C9 C4 119.5(2) . 2_656 ?
O10 C10 C13 116.9(2) . . ?
O14 C10 O10 123.4(2) . . ?
O14 C10 C13 119.7(2) . . ?
O2 C11 C3 117.7(2) . . ?
O2 C11 C13 122.8(2) . 2_755 ?
C3 C11 C13 119.5(2) . 2_755 ?
O4 C12 C1 117.2(2) . . ?
O8 C12 O4 123.6(2) . . ?
O8 C12 C1 119.2(2) . . ?
C3 C13 C10 119.4(2) . . ?
C3 C13 C11 118.9(2) . 2_755 ?
C11 C13 C10 121.7(2) 2_755 . ?

loop_
_geom_bond_atom_site_label_1
_geom_bond_atom_site_label_2
_geom_bond_distance
_geom_bond_site_symmetry_2
_geom_bond_publ_flag
Tb1 O1 2.3349(16) 2_666 ?
Tb1 O4 2.4046(16) 2_666 ?
Tb1 O6 2.3603(16) . ?
Tb1 O7 2.407(2) . ?
Tb1 O8 2.3082(17) . ?
Tb1 O9 2.3842(18) . ?
Tb1 O10 2.4186(16) . ?
Tb1 O12 2.3941(18) . ?
O1 C6 1.248(3) . ?
O2 H2 0.8200 . ?
O2 C11 1.365(3) . ?
O4 C12 1.275(3) . ?
O5 H5 0.8200 . ?
O5 C9 1.362(3) . ?
O6 C6 1.274(3) . ?
O7 H7A 0.8498 . ?
O7 H7B 0.8504 . ?
O8 C12 1.245(3) . ?
O9 H9A 0.8502 . ?
O9 H9B 0.8502 . ?
O10 C10 1.267(3) . ?
O12 H12A 0.8501 . ?
O12 H12B 0.8498 . ?
O14 C10 1.250(3) . ?
C1 C5 1.387(3) . ?
C1 C7 1.391(3) 2_566 ?
C1 C12 1.501(3) . ?
C2 H2A 0.9300 . ?
C2 C4 1.374(3) . ?
C2 C9 1.390(3) . ?
C3 H3 0.9300 . ?
C3 C11 1.381(4) . ?
C3 C13 1.385(3) . ?
C4 C6 1.490(3) . ?
C4 C9 1.392(3) 2_656 ?
C5 H5A 0.9300 . ?
C5 C7 1.381(3) . ?
C7 O18 1.364(3) . ?
O18 H18 0.8200 . ?
C10 C13 1.496(3) . ?
C11 C13 1.395(3) 2_755 ?

loop_
_geom_torsion_atom_site_label_1
_geom_torsion_atom_site_label_2
_geom_torsion_atom_site_label_3
_geom_torsion_atom_site_label_4
_geom_torsion
_geom_torsion_site_symmetry_1
_geom_torsion_site_symmetry_2
_geom_torsion_site_symmetry_3
_geom_torsion_site_symmetry_4
_geom_torsion_publ_flag
Tb1 O1 C6 O6 -23.1(5) 2_666 . . . ?
Tb1 O1 C6 C4 156.8(2) 2_666 . . . ?
Tb1 O4 C12 O8 -41.7(3) 2_666 . . . ?
Tb1 O4 C12 C1 136.21(18) 2_666 . . . ?
Tb1 O6 C6 O1 -10.0(4) . . . . ?
Tb1 O6 C6 C4 170.06(19) . . . . ?
Tb1 O8 C12 O4 78.9(5) . . . . ?
Tb1 O8 C12 C1 -99.0(5) . . . . ?
Tb1 O10 C10 O14 3.1(5) . . . . ?
Tb1 O10 C10 C13 -175.96(17) . . . . ?
O10 C10 C13 C3 175.4(3) . . . . ?
O10 C10 C13 C11 -4.5(4) . . . 2_755 ?
O14 C10 C13 C3 -3.7(4) . . . . ?
O14 C10 C13 C11 176.4(3) . . . 2_755 ?
C1 C5 C7 C1 -0.8(5) . . . 2_566 ?
C1 C5 C7 O18 179.8(3) . . . . ?
C2 C4 C6 O1 -2.7(4) . . . . ?
C2 C4 C6 O6 177.3(3) . . . . ?
C4 C2 C9 O5 179.4(3) . . . . ?
C4 C2 C9 C4 0.7(5) . . . 2_656 ?
C5 C1 C12 O4 -173.8(3) . . . . ?
C5 C1 C12 O8 4.2(4) . . . . ?
C7 C1 C5 C7 0.8(5) 2_566 . . . ?
C7 C1 C12 O4 4.3(4) 2_566 . . . ?
C7 C1 C12 O8 -177.7(3) 2_566 . . . ?
C9 C2 C4 C6 179.7(3) . . . . ?
C9 C2 C4 C9 -0.7(5) . . . 2_656 ?
C9 C4 C6 O1 177.8(3) 2_656 . . . ?
C9 C4 C6 O6 -2.3(4) 2_656 . . . ?
C11 C3 C13 C10 179.1(3) . . . . ?
C11 C3 C13 C11 -1.0(5) . . . 2_755 ?
C12 C1 C5 C7 179.0(3) . . . . ?
C13 C3 C11 O2 -179.1(3) . . . . ?
C13 C3 C11 C13 1.0(5) . . . 2_755 ?

loop_
_smtbx_masks_void_nr
_smtbx_masks_void_average_x
_smtbx_masks_void_average_y
_smtbx_masks_void_average_z
_smtbx_masks_void_volume
_smtbx_masks_void_count_electrons
_smtbx_masks_void_content
1 -0.458 0.076 -0.221 442.3 125.5 ?
